data_7009458
loop_
_publ_author_name
'Su, Cheng-Yong'
'Kang, Bei-Sheng'
'Yang, Qing-Chuan'
'Mak, Thomas C. W.'

_publ_section_title
;
 Doubly interpenetrating stereoisomeric three-dimensional frameworks of
 tripodal neodymium(III) complexes from potentially spacer-controlled
 enantioselective self-assembly
;
_journal_issue 12
_journal_name_full 'Journal of the Chemical Society, Dalton Transactions'
_journal_page_first 1857
_journal_paper_doi 10.1039/b001236j
_journal_year 2000
_chemical_formula_sum 'C84 H74 Cl3 N20 Nd O13'
_chemical_formula_weight 1822.22
_chemical_name_systematic
; 
 ? 
;
_space_group_IT_number 15
_symmetry_cell_setting monoclinic
_symmetry_space_group_name_Hall '-C 2yc'
_symmetry_space_group_name_H-M 'C 1 2/c 1'
_atom_sites_solution_hydrogens geom
_atom_sites_solution_primary direct
_atom_sites_solution_secondary difmap
_audit_creation_method SHELXL-97
_cell_angle_alpha 90.00
_cell_angle_beta 113.66(3)
_cell_angle_gamma 90.00
_cell_formula_units_Z 4
_cell_length_a 22.147(4)
_cell_length_b 16.082(3)
_cell_length_c 26.748(5)
_cell_measurement_temperature 293(2)
_cell_volume 8726(3)
_computing_data_collection BIOTEX
_computing_structure_refinement 'SHELXL-97 (Sheldrick, 1997)'
_computing_structure_solution 'SHELXS-97 (Sheldrick, 1990)'
_diffrn_ambient_temperature 293(2)
_diffrn_measured_fraction_theta_full 0.441
_diffrn_measured_fraction_theta_max 0.441
_diffrn_measurement_device_type IP
_diffrn_radiation_monochromator graphite
_diffrn_radiation_source 'fine-focus sealed tube'
_diffrn_radiation_type MoK\a
_diffrn_radiation_wavelength 0.71073
_diffrn_reflns_av_R_equivalents 0.0729
_diffrn_reflns_av_sigmaI/netI 0.0746
_diffrn_reflns_limit_h_max 0
_diffrn_reflns_limit_h_min -26
_diffrn_reflns_limit_k_max 19
_diffrn_reflns_limit_k_min -19
_diffrn_reflns_limit_l_max 31
_diffrn_reflns_limit_l_min -29
_diffrn_reflns_number 13150
_diffrn_reflns_theta_full 25.63
_diffrn_reflns_theta_max 25.63
_diffrn_reflns_theta_min 1.62
_exptl_absorpt_coefficient_mu 0.759
_exptl_absorpt_correction_T_max 1.139
_exptl_absorpt_correction_T_min 0.815
_exptl_absorpt_correction_type ABSCOR
_exptl_crystal_colour 'Pale purple'
_exptl_crystal_density_diffrn 1.387
_exptl_crystal_density_method 'not measured'
_exptl_crystal_description Prism
_exptl_crystal_F_000 3732
_exptl_crystal_size_max 0.4
_exptl_crystal_size_mid 0.36
_exptl_crystal_size_min 0.3
_refine_diff_density_max 0.832
_refine_diff_density_min -0.610
_refine_diff_density_rms 0.108
_refine_ls_extinction_coef 0.0060(3)
_refine_ls_extinction_expression Fc^*^=kFc[1+0.001xFc^2^\l^3^/sin(2\q)]^-1/4^
_refine_ls_extinction_method SHELXL
_refine_ls_goodness_of_fit_ref 1.112
_refine_ls_hydrogen_treatment mixed
_refine_ls_matrix_type full
_refine_ls_number_parameters 537
_refine_ls_number_reflns 7554
_refine_ls_number_restraints 55
_refine_ls_restrained_S_all 1.122
_refine_ls_R_factor_all 0.0887
_refine_ls_R_factor_gt 0.0836
_refine_ls_shift/su_max 0.031
_refine_ls_shift/su_mean 0.005
_refine_ls_structure_factor_coef Fsqd
_refine_ls_weighting_details 'w=1/[\s^2^(Fo^2^)+(0.1471P)^2^+7.9441P] where P=(Fo^2^+2Fc^2^)/3'
_refine_ls_weighting_scheme calc
_refine_ls_wR_factor_gt 0.2338
_refine_ls_wR_factor_ref 0.2404
_reflns_number_gt 6895
_reflns_number_total 7554
_reflns_threshold_expression >2sigma(I)
_cod_data_source_file b001236j.txt
_cod_data_source_block scy9842
_cod_depositor_comments
;
The following automatic conversions were performed:
'_symmetry_cell_setting' value 'Monoclinic' changed to 'monoclinic'
according to '/home/saulius/struct/CIF-dictionaries/cif_core.dic'
dictionary named 'cif_core.dic' version 2.4.1 from 2010-06-29.

Automatic conversion script
Id: cif_fix_enum 1527 2010-12-29 10:47:43Z saulius 

The following automatic conversions were performed:

'_refine_ls_weighting_scheme' value 'calc
w=1/[\s^2^(Fo^2^)+(0.1471P)^2^+7.9441P] where P=(Fo^2^+2Fc^2^)/3' was
changed to 'calc'. New tag '_refine_ls_weighting_details' was
created. The value of the new tag was set to
'w=1/[\s^2^(Fo^2^)+(0.1471P)^2^+7.9441P] where P=(Fo^2^+2Fc^2^)/3'.

Automatic conversion script
Id: cif_fix_values 3143 2015-03-26 13:38:13Z robertas 
;
_cod_original_sg_symbol_H-M C2/c
_cod_database_code 7009458

loop_
_symmetry_equiv_pos_as_xyz
'x, y, z'
'-x, y, -z+1/2'
'x+1/2, y+1/2, z'
'-x+1/2, y+1/2, -z+1/2'
'-x, -y, -z'
'x, -y, z-1/2'
'-x+1/2, -y+1/2, -z'
'x+1/2, -y+1/2, z-1/2'

loop_
_atom_site_label
_atom_site_type_symbol
_atom_site_fract_x
_atom_site_fract_y
_atom_site_fract_z
_atom_site_U_iso_or_equiv
_atom_site_adp_type
_atom_site_occupancy
_atom_site_calc_flag
_atom_site_refinement_flags
_atom_site_disorder_assembly
_atom_site_disorder_group
Nd1 Nd 0.5000 0.317471(19) 0.2500 0.07920(10) Uani 1 d S . .
N1 N 0.63634(16) 0.3197(2) 0.29121(16) 0.0862(10) Uani 1 d . . .
N11 N 0.55096(16) 0.3226(2) 0.18007(16) 0.0881(11) Uani 1 d . . .
N12 N 0.63643(16) 0.3325(3) 0.15667(17) 0.0973(12) Uani 1 d . . .
C11 C 0.65707(17) 0.3645(3) 0.25403(19) 0.0915(13) Uani 1 d . . .
C12 C 0.61523(18) 0.3381(3) 0.19696(18) 0.0868(12) Uani 1 d . . .
C13 C 0.5820(2) 0.3116(3) 0.1088(2) 0.0984(15) Uani 1 d . . .
C14 C 0.5761(3) 0.2944(5) 0.0567(2) 0.124(2) Uani 1 d . . .
C15 C 0.5142(3) 0.2808(6) 0.0192(2) 0.142(2) Uani 1 d . . .
C16 C 0.4593(3) 0.2766(5) 0.0322(2) 0.1201(19) Uani 1 d . . .
C17 C 0.4668(2) 0.2880(4) 0.0854(2) 0.1037(15) Uani 1 d . . .
C18 C 0.5290(2) 0.3068(3) 0.12471(19) 0.0896(13) Uani 1 d . . .
N21 N 0.55605(15) 0.4390(2) 0.31152(15) 0.0896(10) Uani 1 d . . .
N22 N 0.64048(17) 0.5009(3) 0.37825(15) 0.0994(12) Uani 1 d . . .
C21 C 0.66135(19) 0.3628(3) 0.34561(19) 0.0951(14) Uani 1 d . . .
C22 C 0.62011(18) 0.4338(3) 0.34433(17) 0.0874(12) Uani 1 d . . .
C23 C 0.5881(2) 0.5531(3) 0.36764(19) 0.1024(14) Uani 1 d . . .
C24 C 0.5802(3) 0.6300(4) 0.3888(2) 0.1175(18) Uani 1 d . . .
C25 C 0.5202(3) 0.6656(4) 0.3676(3) 0.1246(19) Uani 1 d . . .
C26 C 0.4676(3) 0.6285(4) 0.3255(2) 0.1154(17) Uani 1 d . . .
C27 C 0.4737(2) 0.5535(4) 0.3044(2) 0.1040(15) Uani 1 d . . .
C28 C 0.5340(2) 0.5149(3) 0.32535(18) 0.0949(13) Uani 1 d . . .
N31 N 0.55845(17) 0.1916(2) 0.30684(16) 0.0884(11) Uani 1 d . . .
N32 N 0.64375(16) 0.1070(3) 0.34422(17) 0.0982(12) Uani 1 d . . .
C31 C 0.66182(17) 0.2341(3) 0.29875(19) 0.0911(13) Uani 1 d . . .
C32 C 0.6217(2) 0.1797(3) 0.3176(2) 0.0893(13) Uani 1 d . . .
C33 C 0.5915(2) 0.0696(3) 0.3512(2) 0.0952(13) Uani 1 d . . .
C34 C 0.5868(3) -0.0059(4) 0.3759(3) 0.124(2) Uani 1 d . . .
C35 C 0.5250(3) -0.0255(4) 0.3745(3) 0.130(2) Uani 1 d . . .
C36 C 0.4718(2) 0.0290(4) 0.3517(2) 0.1155(18) Uani 1 d . . .
C37 C 0.4776(2) 0.1018(3) 0.3281(2) 0.0989(14) Uani 1 d . . .
C38 C 0.53877(19) 0.1239(3) 0.32842(18) 0.0904(13) Uani 1 d . . .
N2 N 0.26966(18) -0.1578(4) 0.1781(2) 0.1171(15) Uani 1 d . . .
C40 C 0.3029(3) -0.2258(5) 0.1763(3) 0.137(2) Uani 1 d . . .
C41 C 0.3701(3) -0.2275(5) 0.1979(3) 0.147(2) Uani 1 d . . .
C42 C 0.40611(19) -0.1591(4) 0.2223(3) 0.124(2) Uani 1 d D . .
C43 C 0.3718(3) -0.0913(4) 0.2245(3) 0.127(2) Uani 1 d . . .
C44 C 0.3033(3) -0.0958(4) 0.2027(3) 0.1205(19) Uani 1 d . . .
C45 C 0.4778(3) -0.1331(7) 0.2461(5) 0.117(3) Uiso 0.50 d PD . .
C46 C 0.4753(3) -0.1913(6) 0.2428(5) 0.105(3) Uiso 0.50 d PD . .
N3 N 0.7298(3) -0.0157(5) 0.5529(3) 0.167(3) Uani 1 d . . .
C50 C 0.6961(5) 0.0468(9) 0.5306(5) 0.243(5) Uani 1 d U . .
C51 C 0.6323(4) 0.0529(9) 0.5132(5) 0.225(6) Uani 1 d . . .
C52 C 0.5914(5) 0.0031(10) 0.5183(4) 0.220(5) Uani 1 d U . .
C53 C 0.6248(4) -0.0684(8) 0.5469(5) 0.215(5) Uani 1 d . . .
C54 C 0.6927(6) -0.0734(8) 0.5645(5) 0.221(6) Uani 1 d . . .
C55 C 0.5092(10) 0.0373(10) 0.4947(8) 0.300(8) Uiso 1 d . . .
N4 N 0.77766(19) -0.0567(3) 0.8943(2) 0.1196(16) Uani 1 d . . .
C60 C 0.7922(3) -0.0278(7) 0.9431(3) 0.166(3) Uani 1 d U . .
C61 C 0.8561(3) -0.0115(7) 0.9789(3) 0.183(4) Uani 1 d U . .
C62 C 0.9067(2) -0.0199(4) 0.9639(2) 0.1108(17) Uani 1 d . . .
C63 C 0.8925(2) -0.0428(5) 0.9142(3) 0.135(2) Uani 1 d . . .
C64 C 0.8264(3) -0.0613(5) 0.8783(3) 0.148(3) Uani 1 d . . .
C65 C 0.9744(2) -0.0008(5) 1.0044(3) 0.131(2) Uani 1 d . . .
Cl1 Cl 0.73010(8) 0.07317(12) 0.20304(8) 0.1465(6) Uani 1 d D . .
O14 O 0.7021(3) -0.0075(3) 0.1823(3) 0.209(3) Uani 1 d D . .
O13 O 0.6988(5) 0.1273(5) 0.1583(3) 0.231(5) Uiso 0.60 d PD A 1
O12 O 0.7982(2) 0.0725(5) 0.2219(3) 0.160(3) Uiso 0.60 d PD A 1
O11 O 0.7119(4) 0.0863(8) 0.2478(3) 0.239(6) Uiso 0.60 d PD A 1
O13' O 0.7853(3) 0.0750(7) 0.1880(4) 0.156(4) Uiso 0.40 d PD A 2
O12' O 0.7552(9) 0.0727(11) 0.2608(3) 0.38(2) Uiso 0.40 d PD A 2
O11' O 0.6883(4) 0.1416(4) 0.1812(4) 0.118(3) Uiso 0.40 d PD A 2
Cl2 Cl 0.7500 0.2500 0.5000 0.255(2) Uani 1 d SD . .
O24 O 0.8009(5) 0.2774(7) 0.5472(3) 0.210(5) Uiso 0.50 d PD . .
O23 O 0.6979(4) 0.3043(5) 0.4733(4) 0.174(4) Uiso 0.50 d PD . .
O22 O 0.7254(6) 0.1710(5) 0.5091(6) 0.315(13) Uiso 0.50 d PD . .
O21 O 0.7753(4) 0.2302(10) 0.4588(3) 0.256(8) Uiso 0.50 d PD . .
O1W O 0.6457(10) -0.1922(10) 0.1409(8) 0.233(8) Uiso 0.50 d P . .
H12A H 0.6780 0.3396 0.1599 0.080 Uiso 1 d . . .
H11A H 0.7025 0.3531 0.2620 0.080 Uiso 1 d . . .
H11B H 0.6521 0.4231 0.2577 0.080 Uiso 1 d . . .
H14A H 0.6141 0.2980 0.0475 0.080 Uiso 1 d . . .
H15A H 0.5080 0.2685 -0.0182 0.080 Uiso 1 d . . .
H16A H 0.4165 0.2649 0.0045 0.080 Uiso 1 d . . .
H17A H 0.4300 0.2833 0.0955 0.080 Uiso 1 d . . .
H22A H 0.6819 0.5091 0.4036 0.080 Uiso 1 d . . .
H21A H 0.7056 0.3819 0.3542 0.080 Uiso 1 d . . .
H21B H 0.6624 0.3246 0.3732 0.080 Uiso 1 d . . .
H24A H 0.6160 0.6569 0.4171 0.080 Uiso 1 d . . .
H25A H 0.5129 0.7171 0.3818 0.080 Uiso 1 d . . .
H26A H 0.4264 0.6578 0.3111 0.080 Uiso 1 d . . .
H27A H 0.4369 0.5279 0.2754 0.080 Uiso 1 d . . .
H32A H 0.6852 0.0870 0.3556 0.080 Uiso 1 d . . .
H31A H 0.7071 0.2338 0.3251 0.080 Uiso 1 d . . .
H31B H 0.6612 0.2142 0.2648 0.080 Uiso 1 d . . .
H34A H 0.6240 -0.0426 0.3925 0.080 Uiso 1 d . . .
H35A H 0.5196 -0.0769 0.3903 0.080 Uiso 1 d . . .
H36A H 0.4300 0.0148 0.3520 0.080 Uiso 1 d . . .
H37A H 0.4406 0.1385 0.3124 0.080 Uiso 1 d . . .
H60A H 0.7580 -0.0176 0.9547 0.080 Uiso 1 d . . .
H61A H 0.8654 0.0043 1.0155 0.080 Uiso 1 d . . .
H63A H 0.9265 -0.0496 0.9007 0.080 Uiso 1 d . . .
H64A H 0.8158 -0.0771 0.8413 0.080 Uiso 1 d . . .
H40A H 0.2791 -0.2758 0.1587 0.080 Uiso 1 d . . .
H41A H 0.3915 -0.2784 0.1969 0.080 Uiso 1 d . . .
H43A H 0.3948 -0.0417 0.2415 0.080 Uiso 1 d . . .
H44A H 0.2794 -0.0478 0.2054 0.080 Uiso 1 d . . .
H50A H 0.7231 0.0890 0.5208 0.080 Uiso 1 d . . .
H51A H 0.6130 0.1112 0.4966 0.080 Uiso 1 d . . .
H53A H 0.5973 -0.1093 0.5526 0.080 Uiso 1 d . . .
H54A H 0.7134 -0.1215 0.5860 0.080 Uiso 1 d . . .

loop_
_atom_site_aniso_label
_atom_site_aniso_U_11
_atom_site_aniso_U_22
_atom_site_aniso_U_33
_atom_site_aniso_U_23
_atom_site_aniso_U_13
_atom_site_aniso_U_12
Nd1 0.04117(12) 0.0985(2) 0.09257(17) 0.000 0.02118(11) 0.000
N1 0.0514(15) 0.107(2) 0.095(2) -0.0007(16) 0.0236(14) -0.0007(14)
N11 0.0484(13) 0.115(3) 0.100(2) 0.0014(17) 0.0287(13) -0.0050(14)
N12 0.0501(14) 0.134(3) 0.109(2) 0.0029(19) 0.0328(14) -0.0093(16)
C11 0.0480(15) 0.105(3) 0.113(3) 0.003(2) 0.0236(16) -0.0055(18)
C12 0.0511(16) 0.106(3) 0.102(2) 0.002(2) 0.0305(16) -0.0036(17)
C13 0.071(2) 0.125(4) 0.100(3) 0.008(2) 0.0358(19) -0.006(2)
C14 0.090(3) 0.185(5) 0.105(3) -0.002(3) 0.047(2) -0.011(3)
C15 0.126(4) 0.208(6) 0.102(3) -0.015(4) 0.056(3) -0.045(4)
C16 0.080(3) 0.166(5) 0.102(3) 0.000(3) 0.023(2) -0.013(3)
C17 0.068(2) 0.131(3) 0.110(3) 0.000(3) 0.033(2) -0.015(2)
C18 0.0537(18) 0.112(3) 0.097(2) 0.004(2) 0.0245(17) -0.0060(18)
N21 0.0580(14) 0.104(2) 0.103(2) -0.0031(18) 0.0286(13) -0.0006(16)
N22 0.0649(17) 0.125(3) 0.096(2) -0.008(2) 0.0199(15) -0.0091(19)
C21 0.0564(18) 0.118(3) 0.099(2) -0.004(2) 0.0180(17) -0.008(2)
C22 0.0595(17) 0.104(3) 0.094(2) -0.007(2) 0.0258(16) -0.0087(18)
C23 0.094(2) 0.114(3) 0.103(3) -0.012(2) 0.044(2) -0.016(2)
C24 0.114(3) 0.121(4) 0.116(3) -0.021(3) 0.045(3) -0.018(3)
C25 0.138(4) 0.112(4) 0.140(4) -0.009(3) 0.073(3) 0.010(3)
C26 0.101(3) 0.125(4) 0.130(3) 0.004(3) 0.057(2) 0.018(3)
C27 0.076(2) 0.127(4) 0.112(3) -0.005(3) 0.0407(19) 0.009(2)
C28 0.078(2) 0.114(3) 0.099(2) -0.003(2) 0.0427(17) -0.006(2)
N31 0.0499(14) 0.105(2) 0.101(2) 0.0059(17) 0.0207(14) 0.0094(14)
N32 0.0535(14) 0.112(3) 0.118(2) 0.013(2) 0.0227(15) 0.0124(17)
C31 0.0508(15) 0.111(3) 0.108(3) 0.004(2) 0.0276(16) 0.0056(19)
C32 0.0490(18) 0.107(3) 0.099(3) -0.002(2) 0.0163(17) 0.0058(17)
C33 0.070(2) 0.097(3) 0.111(3) 0.008(2) 0.0288(19) 0.004(2)
C34 0.099(3) 0.123(4) 0.141(4) 0.021(3) 0.038(3) 0.017(3)
C35 0.116(3) 0.137(4) 0.144(4) 0.025(3) 0.061(3) -0.004(3)
C36 0.076(2) 0.143(4) 0.123(3) 0.011(3) 0.036(2) -0.005(3)
C37 0.0662(19) 0.104(3) 0.120(3) 0.004(2) 0.031(2) 0.000(2)
C38 0.0605(18) 0.109(3) 0.094(2) 0.000(2) 0.0224(17) 0.005(2)
N2 0.0572(16) 0.153(3) 0.144(3) 0.000(3) 0.0426(18) -0.005(2)
C40 0.109(3) 0.135(5) 0.175(5) -0.012(4) 0.066(3) -0.016(4)
C41 0.102(3) 0.179(6) 0.161(5) -0.002(5) 0.054(3) 0.045(4)
C42 0.065(2) 0.180(5) 0.131(4) 0.014(4) 0.045(2) 0.005(3)
C43 0.077(3) 0.140(4) 0.153(4) -0.005(4) 0.034(3) -0.020(3)
C44 0.077(2) 0.126(4) 0.154(4) -0.001(3) 0.042(3) 0.012(3)
N3 0.094(3) 0.228(7) 0.158(4) -0.041(5) 0.030(3) -0.020(4)
C50 0.153(6) 0.306(13) 0.287(11) -0.059(10) 0.106(7) -0.102(7)
C51 0.106(5) 0.265(12) 0.258(11) 0.033(10) 0.026(7) -0.016(7)
C52 0.118(5) 0.340(14) 0.154(6) -0.046(8) 0.006(5) 0.048(8)
C53 0.135(5) 0.290(11) 0.218(8) -0.001(8) 0.068(5) -0.085(6)
C54 0.171(9) 0.217(10) 0.225(10) 0.019(9) 0.027(8) -0.014(8)
N4 0.0626(18) 0.146(4) 0.133(3) -0.011(3) 0.022(2) -0.020(2)
C60 0.072(2) 0.295(10) 0.133(4) -0.038(5) 0.043(3) -0.038(4)
C61 0.083(3) 0.346(11) 0.118(4) -0.065(5) 0.038(3) -0.057(5)
C62 0.067(2) 0.134(4) 0.117(3) -0.015(3) 0.021(2) -0.016(2)
C63 0.065(2) 0.183(5) 0.147(4) -0.044(4) 0.033(2) -0.001(3)
C64 0.078(3) 0.210(6) 0.134(4) -0.057(4) 0.021(3) 0.014(4)
C65 0.073(2) 0.157(5) 0.150(4) -0.015(4) 0.032(3) -0.011(3)
Cl1 0.1127(9) 0.1479(12) 0.1728(13) 0.0300(11) 0.0509(9) 0.0233(9)
O14 0.152(4) 0.143(4) 0.300(7) -0.024(5) 0.059(5) -0.031(4)
Cl2 0.199(4) 0.239(4) 0.224(4) -0.035(3) -0.023(3) 0.051(3)

loop_
_atom_type_symbol
_atom_type_description
_atom_type_scat_dispersion_real
_atom_type_scat_dispersion_imag
_atom_type_scat_source
C C 0.0033 0.0016 'International Tables Vol C Tables 4.2.6.8 and 6.1.1.4'
H H 0.0000 0.0000 'International Tables Vol C Tables 4.2.6.8 and 6.1.1.4'
N N 0.0061 0.0033 'International Tables Vol C Tables 4.2.6.8 and 6.1.1.4'
O O 0.0106 0.0060 'International Tables Vol C Tables 4.2.6.8 and 6.1.1.4'
Cl Cl 0.1484 0.1585 'International Tables Vol C Tables 4.2.6.8 and 6.1.1.4'
Nd Nd -0.1943 3.0179 'International Tables Vol C Tables 4.2.6.8 and 6.1.1.4'

loop_
_geom_angle_atom_site_label_1
_geom_angle_atom_site_label_2
_geom_angle_atom_site_label_3
_geom_angle
_geom_angle_site_symmetry_1
_geom_angle_site_symmetry_3
_geom_angle_publ_flag
N21 Nd1 N21 79.13(16) . 2_655 ?
N21 Nd1 N11 75.16(12) . 2_655 ?
N21 Nd1 N11 101.88(12) 2_655 2_655 ?
N21 Nd1 N11 101.88(12) . . ?
N21 Nd1 N11 75.16(12) 2_655 . ?
N11 Nd1 N11 176.27(17) 2_655 . ?
N21 Nd1 N31 176.21(13) . 2_655 ?
N21 Nd1 N31 103.04(12) 2_655 2_655 ?
N11 Nd1 N31 101.27(13) 2_655 2_655 ?
N11 Nd1 N31 81.74(13) . 2_655 ?
N21 Nd1 N31 103.04(12) . . ?
N21 Nd1 N31 176.21(13) 2_655 . ?
N11 Nd1 N31 81.74(13) 2_655 . ?
N11 Nd1 N31 101.27(13) . . ?
N31 Nd1 N31 74.96(16) 2_655 . ?
N21 Nd1 N1 114.84(11) . 2_655 ?
N21 Nd1 N1 63.89(11) 2_655 2_655 ?
N11 Nd1 N1 63.74(11) 2_655 2_655 ?
N11 Nd1 N1 116.20(11) . 2_655 ?
N31 Nd1 N1 63.98(11) 2_655 2_655 ?
N31 Nd1 N1 117.34(11) . 2_655 ?
N21 Nd1 N1 63.89(11) . . ?
N21 Nd1 N1 114.84(11) 2_655 . ?
N11 Nd1 N1 116.20(11) 2_655 . ?
N11 Nd1 N1 63.74(11) . . ?
N31 Nd1 N1 117.34(11) 2_655 . ?
N31 Nd1 N1 63.98(11) . . ?
N1 Nd1 N1 178.52(15) 2_655 . ?
C11 N1 C31 110.5(4) . . ?
C11 N1 C21 109.9(3) . . ?
C31 N1 C21 109.1(3) . . ?
C11 N1 Nd1 109.2(2) . . ?
C31 N1 Nd1 109.9(2) . . ?
C21 N1 Nd1 108.1(3) . . ?
C12 N11 C18 105.4(4) . . ?
C12 N11 Nd1 119.0(3) . . ?
C18 N11 Nd1 135.4(3) . . ?
C12 N12 C13 107.5(4) . . ?
N1 C11 C12 108.9(3) . . ?
N11 C12 N12 112.7(4) . . ?
N11 C12 C11 122.6(4) . . ?
N12 C12 C11 124.5(4) . . ?
C14 C13 N12 132.2(5) . . ?
C14 C13 C18 123.0(5) . . ?
N12 C13 C18 104.7(4) . . ?
C15 C14 C13 116.2(6) . . ?
C14 C15 C16 123.2(6) . . ?
C17 C16 C15 119.7(5) . . ?
C16 C17 C18 118.9(5) . . ?
N11 C18 C17 131.7(5) . . ?
N11 C18 C13 109.7(4) . . ?
C17 C18 C13 118.7(5) . . ?
C22 N21 C28 105.6(3) . . ?
C22 N21 Nd1 119.4(3) . . ?
C28 N21 Nd1 134.7(2) . . ?
C23 N22 C22 108.8(3) . . ?
C22 C21 N1 110.8(3) . . ?
N21 C22 N22 111.5(4) . . ?
N21 C22 C21 123.8(4) . . ?
N22 C22 C21 124.6(3) . . ?
N22 C23 C24 133.8(4) . . ?
N22 C23 C28 105.9(4) . . ?
C24 C23 C28 120.2(5) . . ?
C25 C24 C23 118.0(5) . . ?
C24 C25 C26 121.5(6) . . ?
C27 C26 C25 121.8(5) . . ?
C26 C27 C28 118.3(4) . . ?
C27 C28 N21 131.6(4) . . ?
C27 C28 C23 120.1(5) . . ?
N21 C28 C23 108.2(4) . . ?
C32 N31 C38 106.2(4) . . ?
C32 N31 Nd1 118.9(3) . . ?
C38 N31 Nd1 134.8(3) . . ?
C32 N32 C33 107.6(4) . . ?
N1 C31 C32 110.6(4) . . ?
N31 C32 N32 111.4(4) . . ?
N31 C32 C31 124.8(4) . . ?
N32 C32 C31 123.6(4) . . ?
N32 C33 C38 105.7(4) . . ?
N32 C33 C34 131.6(4) . . ?
C38 C33 C34 122.7(5) . . ?
C35 C34 C33 116.2(5) . . ?
C34 C35 C36 121.2(6) . . ?
C37 C36 C35 121.5(5) . . ?
C36 C37 C38 119.3(4) . . ?
C33 C38 N31 109.1(4) . . ?
C33 C38 C37 119.1(5) . . ?
N31 C38 C37 131.7(4) . . ?
C44 N2 C40 116.8(5) . . ?
N2 C40 C41 121.8(7) . . ?
C42 C41 C40 121.1(7) . . ?
C43 C42 C41 116.3(5) . . ?
C43 C42 C46 141.1(6) . . ?
C41 C42 C46 102.3(6) . . ?
C43 C42 C45 105.9(6) . . ?
C41 C42 C45 137.6(7) . . ?
C46 C42 C45 36.3(5) . . ?
C42 C43 C44 118.8(6) . . ?
N2 C44 C43 125.1(6) . . ?
C45 C45 C46 92.2(7) 2_655 . ?
C45 C45 C46 44.5(5) 2_655 2_655 ?
C46 C45 C46 48.5(8) . 2_655 ?
C45 C45 C42 160.2(13) 2_655 . ?
C46 C45 C42 70.9(6) . . ?
C46 C45 C42 119.3(8) 2_655 . ?
C45 C46 C46 87.1(6) . 2_655 ?
C45 C46 C45 43.3(8) . 2_655 ?
C46 C46 C45 44.4(5) 2_655 2_655 ?
C45 C46 C42 72.8(6) . . ?
C46 C46 C42 159.8(5) 2_655 . ?
C45 C46 C42 115.4(7) 2_655 . ?
C50 N3 C54 111.0(9) . . ?
N3 C50 C51 125.8(12) . . ?
C52 C51 C50 129.8(13) . . ?
C51 C52 C53 109.5(9) . . ?
C51 C52 C55 116.7(12) . . ?
C53 C52 C55 133.6(12) . . ?
C54 C53 C52 119.5(11) . . ?
N3 C54 C53 123.8(11) . . ?
C55 C55 C52 90.2(18) 5_656 . ?
C60 N4 C64 116.2(5) . . ?
N4 C60 C61 122.7(6) . . ?
C62 C61 C60 121.4(7) . . ?
C63 C62 C61 116.7(5) . . ?
C63 C62 C65 124.4(6) . . ?
C61 C62 C65 118.8(6) . . ?
C62 C63 C64 120.8(6) . . ?
N4 C64 C63 121.8(6) . . ?
C65 C65 C62 126.5(9) 5_757 . ?
O12 Cl1 O11' 126.6(5) . . ?
O12 Cl1 O12' 73.2(9) . . ?
O11' Cl1 O12' 111.2(8) . . ?
O12 Cl1 O13 113.8(6) . . ?
O11' Cl1 O13 31.8(6) . . ?
O12' Cl1 O13 140.3(9) . . ?
O12 Cl1 O11 109.3(5) . . ?
O11' Cl1 O11 82.6(6) . . ?
O12' Cl1 O11 37.2(9) . . ?
O13 Cl1 O11 114.3(6) . . ?
O12 Cl1 O13' 34.4(5) . . ?
O11' Cl1 O13' 111.2(6) . . ?
O12' Cl1 O13' 107.5(8) . . ?
O13 Cl1 O13' 86.2(6) . . ?
O11 Cl1 O13' 142.6(5) . . ?
O12 Cl1 O14 111.7(4) . . ?
O11' Cl1 O14 115.7(4) . . ?
O12' Cl1 O14 109.4(8) . . ?
O13 Cl1 O14 103.8(5) . . ?
O11 Cl1 O14 103.4(6) . . ?
O13' Cl1 O14 101.2(5) . . ?
O24 Cl2 O24 180.000(3) . 7_656 ?
O24 Cl2 O23 61.8(6) . 7_656 ?
O24 Cl2 O23 118.2(6) 7_656 7_656 ?
O24 Cl2 O23 118.2(6) . . ?
O24 Cl2 O23 61.8(6) 7_656 . ?
O23 Cl2 O23 180.000(3) 7_656 . ?
O24 Cl2 O22 110.5(7) . . ?
O24 Cl2 O22 69.5(7) 7_656 . ?
O23 Cl2 O22 69.7(6) 7_656 . ?
O23 Cl2 O22 110.3(6) . . ?
O24 Cl2 O22 69.5(7) . 7_656 ?
O24 Cl2 O22 110.5(7) 7_656 7_656 ?
O23 Cl2 O22 110.3(6) 7_656 7_656 ?
O23 Cl2 O22 69.7(6) . 7_656 ?
O22 Cl2 O22 180.000(2) . 7_656 ?
O24 Cl2 O21 109.9(6) . . ?
O24 Cl2 O21 70.1(6) 7_656 . ?
O23 Cl2 O21 76.1(6) 7_656 . ?
O23 Cl2 O21 103.9(6) . . ?
O22 Cl2 O21 102.8(8) . . ?
O22 Cl2 O21 77.2(8) 7_656 . ?
O24 Cl2 O21 70.1(6) . 7_656 ?
O24 Cl2 O21 109.9(6) 7_656 7_656 ?
O23 Cl2 O21 103.9(6) 7_656 7_656 ?
O23 Cl2 O21 76.1(6) . 7_656 ?
O22 Cl2 O21 77.2(8) . 7_656 ?
O22 Cl2 O21 102.8(8) 7_656 7_656 ?
O21 Cl2 O21 180.000(4) . 7_656 ?
Cl2 O24 O23 59.4(5) . 7_656 ?
Cl2 O24 O22 57.0(4) . 7_656 ?
O23 O24 O22 99.9(8) 7_656 7_656 ?
Cl2 O24 O21 57.1(4) . 7_656 ?
O23 O24 O21 94.2(8) 7_656 7_656 ?
O22 O24 O21 88.7(7) 7_656 7_656 ?
Cl2 O23 O24 58.7(4) . 7_656 ?
Cl2 O23 O22 56.5(4) . 7_656 ?
O24 O23 O22 99.0(8) 7_656 7_656 ?
Cl2 O23 O21 53.6(4) . 7_656 ?
O24 O23 O21 93.2(7) 7_656 7_656 ?
O22 O23 O21 84.1(6) 7_656 7_656 ?
Cl2 O22 O24 53.6(5) . 7_656 ?
Cl2 O22 O23 53.7(4) . 7_656 ?
O24 O22 O23 95.0(8) 7_656 7_656 ?
Cl2 O22 O21 51.8(4) . 7_656 ?
O24 O22 O21 85.5(6) 7_656 7_656 ?
O23 O22 O21 81.6(6) 7_656 7_656 ?
Cl2 O21 O24 52.8(4) . 7_656 ?
Cl2 O21 O23 50.3(4) . 7_656 ?
O24 O21 O23 89.2(6) 7_656 7_656 ?
Cl2 O21 O22 51.0(5) . 7_656 ?
O24 O21 O22 84.7(7) 7_656 7_656 ?
O23 O21 O22 81.4(6) 7_656 7_656 ?

loop_
_geom_bond_atom_site_label_1
_geom_bond_atom_site_label_2
_geom_bond_distance
_geom_bond_site_symmetry_2
_geom_bond_publ_flag
Nd1 N21 2.536(4) . ?
Nd1 N21 2.536(4) 2_655 ?
Nd1 N11 2.544(4) 2_655 ?
Nd1 N11 2.544(4) . ?
Nd1 N31 2.550(4) 2_655 ?
Nd1 N31 2.550(4) . ?
Nd1 N1 2.768(3) 2_655 ?
Nd1 N1 2.768(3) . ?
N1 C11 1.444(6) . ?
N1 C31 1.470(6) . ?
N1 C21 1.503(6) . ?
N11 C12 1.333(5) . ?
N11 C18 1.384(6) . ?
N12 C12 1.340(6) . ?
N12 C13 1.402(6) . ?
C11 C12 1.494(6) . ?
C13 C14 1.374(8) . ?
C13 C18 1.402(7) . ?
C14 C15 1.354(8) . ?
C15 C16 1.395(9) . ?
C16 C17 1.377(8) . ?
C17 C18 1.389(6) . ?
N21 C22 1.338(5) . ?
N21 C28 1.417(6) . ?
N22 C23 1.366(7) . ?
N22 C22 1.366(6) . ?
C21 C22 1.453(7) . ?
C23 C24 1.400(8) . ?
C23 C28 1.416(6) . ?
C24 C25 1.346(9) . ?
C25 C26 1.388(8) . ?
C26 C27 1.360(8) . ?
C27 C28 1.372(6) . ?
N31 C32 1.326(6) . ?
N31 C38 1.382(6) . ?
N32 C32 1.355(6) . ?
N32 C33 1.380(6) . ?
C31 C32 1.472(7) . ?
C33 C38 1.389(6) . ?
C33 C34 1.407(8) . ?
C34 C35 1.391(9) . ?
C35 C36 1.398(8) . ?
C36 C37 1.361(8) . ?
C37 C38 1.396(6) . ?
N2 C44 1.261(8) . ?
N2 C40 1.329(9) . ?
C40 C41 1.364(8) . ?
C41 C42 1.362(10) . ?
C42 C43 1.344(9) . ?
C42 C46 1.498(7) . ?
C42 C45 1.514(7) . ?
C43 C44 1.392(7) . ?
C45 C45 0.919(14) 2_655 ?
C45 C46 0.939(13) . ?
C45 C46 1.339(12) 2_655 ?
C46 C46 1.003(14) 2_655 ?
C46 C45 1.339(12) 2_655 ?
N3 C50 1.253(15) . ?
N3 C54 1.356(15) . ?
C50 C51 1.301(13) . ?
C51 C52 1.256(17) . ?
C52 C53 1.413(17) . ?
C52 C55 1.76(2) . ?
C53 C54 1.387(15) . ?
C55 C55 1.33(3) 5_656 ?
N4 C60 1.298(9) . ?
N4 C64 1.312(8) . ?
C60 C61 1.378(8) . ?
C61 C62 1.340(9) . ?
C62 C63 1.292(8) . ?
C62 C65 1.487(7) . ?
C63 C64 1.424(7) . ?
C65 C65 1.247(12) 5_757 ?
Cl1 O12 1.385(5) . ?
Cl1 O11' 1.406(6) . ?
Cl1 O12' 1.417(6) . ?
Cl1 O13 1.417(6) . ?
Cl1 O11 1.424(7) . ?
Cl1 O13' 1.432(7) . ?
Cl1 O14 1.450(4) . ?
Cl2 O24 1.384(7) . ?
Cl2 O24 1.384(7) 7_656 ?
Cl2 O23 1.394(6) 7_656 ?
Cl2 O23 1.394(6) . ?
Cl2 O22 1.443(7) . ?
Cl2 O22 1.443(7) 7_656 ?
Cl2 O21 1.458(7) . ?
Cl2 O21 1.458(7) 7_656 ?
O24 O23 1.428(14) 7_656 ?
O24 O22 1.611(15) 7_656 ?
O24 O21 1.633(13) 7_656 ?
O23 O24 1.428(14) 7_656 ?
O23 O22 1.622(14) 7_656 ?
O23 O21 1.760(14) 7_656 ?
O22 O24 1.611(15) 7_656 ?
O22 O23 1.622(14) 7_656 ?
O22 O21 1.810(17) 7_656 ?
O21 O24 1.633(13) 7_656 ?
O21 O23 1.760(14) 7_656 ?
O21 O22 1.810(17) 7_656 ?
